data_7708504
loop_
_publ_author_name
'Windorff, Cory James'
'Beltr\'an Leiva, Mar\'ia Joaquina'
'Albrecht-Schmitt, Thomas E.'
'Bai, Zhuanling'
'Celis-Barros, Cristian'
'Goodwin, Conrad Alexander Phillip'
'Huffman, Zachary'
'McKinnon, Noah C.'
'Sperling, Joseph M.'

_publ_section_title
;
 Synthesis, characterization, and theoretical analysis of a plutonyl
 phosphine oxide complex
;
_journal_name_full 'Dalton Transactions'
_journal_paper_doi 10.1039/D1DT03041H
_journal_year 2021
_chemical_formula_moiety 'C36 H66 Cl2 O4 P2 U'
_chemical_formula_sum 'C36 H66 Cl2 O4 P2 U'
_chemical_formula_weight 933.75
_chemical_name_common 'uranyldichloride bis(tricyclyhexylphosphine oxide)'
_chemical_name_systematic 'uraniumdioxodicholoro bis(tricyclyhexylphosphine oxide)'
_space_group_crystal_system triclinic
_space_group_IT_number 2
_space_group_name_Hall '-P 1'
_space_group_name_H-M_alt 'P -1'
_atom_sites_solution_hydrogens geom
_atom_sites_solution_primary dual
_audit_creation_date 2019-10-25
_audit_creation_method
;
Olex2 1.2
(compiled 2018.04.26 svn.r3504 for OlexSys, GUI svn.r5492)
;
_audit_update_record
;
2021-08-04 deposited with the CCDC.	2021-10-01 downloaded from the CCDC.
;
_cell_angle_alpha 69.441(3)
_cell_angle_beta 89.371(2)
_cell_angle_gamma 77.147(2)
_cell_formula_units_Z 2
_cell_length_a 8.7605(2)
_cell_length_b 14.1151(4)
_cell_length_c 17.1633(5)
_cell_measurement_reflns_used 20552
_cell_measurement_temperature 120(2)
_cell_measurement_theta_max 32.5090
_cell_measurement_theta_min 2.4520
_cell_volume 1932.13(10)
_computing_cell_refinement 'CrysAlisPro 1.171.39.46 (Rigaku OD, 2018)'
_computing_data_collection 'CrysAlisPro 1.171.39.46 (Rigaku OD, 2018)'
_computing_data_reduction 'CrysAlisPro 1.171.39.46 (Rigaku OD, 2018)'
_computing_molecular_graphics 'Olex2 (Dolomanov et al., 2009)'
_computing_publication_material 'Olex2 (Dolomanov et al., 2009)'
_computing_structure_refinement 'ShelXL (Sheldrick, 2015)'
_computing_structure_solution 'ShelXT (Sheldrick, 2015)'
_diffrn_ambient_temperature 120(2)
_diffrn_detector CMOS
_diffrn_detector_area_resol_mean 7.9
_diffrn_detector_type 'CMOS detector'
_diffrn_measured_fraction_theta_full 0.995
_diffrn_measured_fraction_theta_max 0.995
_diffrn_measurement_details
;
List of Runs (angles in degrees, time in seconds):

  # Type    Start    End  Width  t~exp~   \w     \q     \k     \f   Frames
#--------------------------------------------------------------------------
  1  \w    -25.00 129.70   1.30   10.00    --  -10.78  73.71 -25.73  119
  2  \w    -25.00 129.70   1.30   10.00    --  -10.78  73.71 118.28  119
  3  \w    -25.00 129.70   1.30   10.00    --  -10.78  73.71 -97.73  119
  4  \w    -25.00 129.70   1.30   10.00    --  -10.78  73.71  46.27  119
  5  \w    -25.00 129.70   1.30   10.00    --  -10.78  73.71-169.72  119
  6  \f    -25.73 333.08   1.30   10.00 -25.00 -10.78  73.71    --   276
  7  \f    -25.73 242.08   1.30   10.00 132.00 -10.78  73.71    --   206
;
_diffrn_measurement_device 'abstract diffractometer'
_diffrn_measurement_device_type 'Saxi-CrysAlisPro-abstract goniometer imported SAXI images'
_diffrn_measurement_method '\w and \f scans'
_diffrn_orient_matrix_type 'CrysAlisPro convention (1999,Acta A55,543-557)'
_diffrn_orient_matrix_UB_11 -0.0036166000
_diffrn_orient_matrix_UB_12 -0.0117314000
_diffrn_orient_matrix_UB_13 -0.0367799000
_diffrn_orient_matrix_UB_21 -0.0185538000
_diffrn_orient_matrix_UB_22 0.0539147000
_diffrn_orient_matrix_UB_23 -0.0243118000
_diffrn_orient_matrix_UB_31 0.0810980000
_diffrn_orient_matrix_UB_32 -0.0014202000
_diffrn_orient_matrix_UB_33 -0.0038602000
_diffrn_radiation_monochromator graphite
_diffrn_radiation_probe x-ray
_diffrn_radiation_type MoK\a
_diffrn_radiation_wavelength 0.71073
_diffrn_reflns_av_R_equivalents 0.0497
_diffrn_reflns_av_unetI/netI 0.0684
_diffrn_reflns_Laue_measured_fraction_full 0.995
_diffrn_reflns_Laue_measured_fraction_max 0.995
_diffrn_reflns_limit_h_max 9
_diffrn_reflns_limit_h_min -10
_diffrn_reflns_limit_k_max 17
_diffrn_reflns_limit_k_min -17
_diffrn_reflns_limit_l_max 20
_diffrn_reflns_limit_l_min -20
_diffrn_reflns_number 35033
_diffrn_reflns_point_group_measured_fraction_full 0.995
_diffrn_reflns_point_group_measured_fraction_max 0.995
_diffrn_reflns_theta_full 25.242
_diffrn_reflns_theta_max 25.680
_diffrn_reflns_theta_min 1.639
_diffrn_source 'fine-focus sealed X-ray tube'
_diffrn_source_type 'Enhance (Mo) X-ray Source'
_exptl_absorpt_coefficient_mu 4.457
_exptl_absorpt_correction_T_max 1.00000
_exptl_absorpt_correction_T_min 0.48320
_exptl_absorpt_correction_type multi-scan
_exptl_absorpt_process_details
;
CrysAlisPro 1.171.39.46 (Rigaku Oxford Diffraction, 2018)
Empirical absorption correction using spherical harmonics,
 implemented in SCALE3 ABSPACK scaling algorithm.
;
_exptl_crystal_colour 'clear yellow'
_exptl_crystal_colour_lustre clear
_exptl_crystal_colour_primary yellow
_exptl_crystal_density_diffrn 1.605
_exptl_crystal_description plank
_exptl_crystal_F_000 940
_exptl_crystal_preparation 'By CJW.'
_exptl_crystal_recrystallization_method 'Re-crystallisation from solvent: Ethanol'
_exptl_crystal_size_max 0.402
_exptl_crystal_size_mid 0.185
_exptl_crystal_size_min 0.156
_refine_diff_density_max 1.081
_refine_diff_density_min -0.953
_refine_diff_density_rms 0.133
_refine_ls_extinction_method none
_refine_ls_goodness_of_fit_ref 0.911
_refine_ls_hydrogen_treatment constr
_refine_ls_matrix_type full
_refine_ls_number_parameters 409
_refine_ls_number_reflns 7307
_refine_ls_number_restraints 6
_refine_ls_restrained_S_all 0.910
_refine_ls_R_factor_all 0.0475
_refine_ls_R_factor_gt 0.0270
_refine_ls_shift/su_max 0.001
_refine_ls_shift/su_mean 0.000
_refine_ls_structure_factor_coef Fsqd
_refine_ls_weighting_details 'w=1/[\s^2^(Fo^2^)] where P=(Fo^2^+2Fc^2^)/3'
_refine_ls_weighting_scheme calc
_refine_ls_wR_factor_gt 0.0471
_refine_ls_wR_factor_ref 0.0549
_reflns_Friedel_coverage 0.000
_reflns_number_gt 5257
_reflns_number_total 7307
_reflns_threshold_expression 'I > 2\s(I)'
_cod_data_source_file d1dt03041h2.cif
_cod_data_source_block cjw92
_cod_database_code 7708504
_lanl_internal_la-ur LA-UR-19-30804
_shelx_shelxl_version_number 2018/3
_chemical_oxdiff_formula UO2Cl2(OPC18H33)2
_shelx_space_group_comment
;
The symmetry employed for this shelxl refinement is uniquely defined
by the following loop, which should always be used as a source of
symmetry information in preference to the above space-group names.
They are only intended as comments.
;
_shelx_estimated_absorpt_t_max 0.543
_shelx_estimated_absorpt_t_min 0.267
_reflns_odcompleteness_completeness 99.41
_reflns_odcompleteness_iscentric 1
_reflns_odcompleteness_theta 26.32
_olex2_refinement_description
;
1. Fixed Uiso
 At 1.2 times of:
  All C(H) groups, All C(H,H) groups
2. Uiso/Uaniso restraints and constraints
Uanis(C9) \\sim Ueq: with sigma of 0.008 and sigma for terminal atoms of 0.016
3.a Ternary CH refined with riding coordinates:
 C1(H1), C7(H7), C13(H13), C19(H19), C25(H25), C31(H31)
3.b Secondary CH2 refined with riding coordinates:
 C2(H2A,H2B), C3(H3A,H3B), C4(H4A,H4B), C5(H5A,H5B), C6(H6A,H6B), C8(H8A,H8B),
 C9(H9A,H9B), C10(H10A,H10B), C11(H11A,H11B), C12(H12A,H12B), C14(H14A,H14B),
 C15(H15A,H15B), C16(H16A,H16B), C17(H17A,H17B), C18(H18A,H18B), C20(H20A,H20B),
  C21(H21A,H21B), C22(H22A,H22B), C23(H23A,H23B), C24(H24A,H24B), C26(H26A,
 H26B), C27(H27A,H27B), C28(H28A,H28B), C29(H29A,H29B), C30(H30A,H30B),
 C32(H32A,H32B), C33(H33A,H33B), C34(H34A,H34B), C35(H35A,H35B), C36(H36A,H36B)
;
_olex2_exptl_crystal_mounting_method 'From paratone on a microscope slide, onto a micromount.'
_olex2_submission_special_instructions 'No special instructions were received'
_oxdiff_exptl_absorpt_empirical_details
;
Empirical correction (ABSPACK) includes:
- Absorption correction using spherical harmonics
- Frame scaling
;
_oxdiff_exptl_absorpt_empirical_full_max 1.808
_oxdiff_exptl_absorpt_empirical_full_min 0.733

loop_
_space_group_symop_operation_xyz
'x, y, z'
'-x, -y, -z'

loop_
_atom_site_label
_atom_site_type_symbol
_atom_site_fract_x
_atom_site_fract_y
_atom_site_fract_z
_atom_site_U_iso_or_equiv
_atom_site_adp_type
_atom_site_occupancy
_atom_site_site_symmetry_order
_atom_site_calc_flag
_atom_site_refinement_flags_posn
_atom_site_refinement_flags_adp
_atom_site_refinement_flags_occupancy
_atom_site_disorder_assembly
_atom_site_disorder_group
U1 U 0.500000 0.500000 1.000000 0.01245(6) Uani 1 2 d S T P . .
Cl1 Cl 0.24182(13) 0.64682(9) 0.93032(7) 0.0246(3) Uani 1 1 d . . . . .
P1 P 0.70089(13) 0.71532(9) 0.99168(7) 0.0137(2) Uani 1 1 d . . . . .
O1 O 0.4428(4) 0.5030(2) 1.09787(17) 0.0206(7) Uani 1 1 d . . . . .
O3 O 0.6364(3) 0.6254(2) 0.98818(17) 0.0158(7) Uani 1 1 d . . . . .
C1 C 0.5377(5) 0.8247(3) 0.9839(3) 0.0151(10) Uani 1 1 d . . . . .
H1 H 0.582423 0.882368 0.987712 0.018 Uiso 1 1 calc R . . . .
C2 C 0.4307(5) 0.7961(3) 1.0559(3) 0.0196(11) Uani 1 1 d . . . . .
H2A H 0.387678 0.737471 1.054586 0.023 Uiso 1 1 calc R . . . .
H2B H 0.493035 0.773289 1.109738 0.023 Uiso 1 1 calc R . . . .
C3 C 0.2952(5) 0.8890(4) 1.0494(3) 0.0244(11) Uani 1 1 d . . . . .
H3A H 0.224342 0.866897 1.094138 0.029 Uiso 1 1 calc R . . . .
H3B H 0.337850 0.944338 1.057742 0.029 Uiso 1 1 calc R . . . .
C4 C 0.2025(5) 0.9322(4) 0.9654(3) 0.0242(11) Uani 1 1 d . . . . .
H4A H 0.147989 0.880094 0.960173 0.029 Uiso 1 1 calc R . . . .
H4B H 0.121897 0.995383 0.961706 0.029 Uiso 1 1 calc R . . . .
C5 C 0.3083(5) 0.9591(3) 0.8944(3) 0.0216(11) Uani 1 1 d . . . . .
H5A H 0.354199 1.016428 0.896094 0.026 Uiso 1 1 calc R . . . .
H5B H 0.245293 0.983468 0.840534 0.026 Uiso 1 1 calc R . . . .
C6 C 0.4403(5) 0.8654(3) 0.8997(2) 0.0160(10) Uani 1 1 d . . . . .
H6A H 0.508996 0.885734 0.853508 0.019 Uiso 1 1 calc R . . . .
H6B H 0.395191 0.809547 0.894042 0.019 Uiso 1 1 calc R . . . .
C7 C 0.8138(5) 0.6758(3) 1.0904(3) 0.0169(10) Uani 1 1 d . . . . .
H7 H 0.738032 0.661953 1.134739 0.020 Uiso 1 1 calc R . . . .
C8 C 0.8900(6) 0.7588(3) 1.1010(3) 0.0214(11) Uani 1 1 d . . . . .
H8A H 0.964938 0.776074 1.057555 0.026 Uiso 1 1 calc R . . . .
H8B H 0.807811 0.822844 1.093091 0.026 Uiso 1 1 calc R . . . .
C9 C 0.9762(6) 0.7225(3) 1.1866(3) 0.0228(11) Uani 1 1 d . U . . .
H9A H 1.028454 0.776615 1.189650 0.027 Uiso 1 1 calc R . . . .
H9B H 0.899511 0.712720 1.229914 0.027 Uiso 1 1 calc R . . . .
C10 C 1.0981(6) 0.6210(4) 1.2040(3) 0.0260(11) Uani 1 1 d . . . . .
H10A H 1.181252 0.632380 1.164575 0.031 Uiso 1 1 calc R . . . .
H10B H 1.147392 0.597054 1.261363 0.031 Uiso 1 1 calc R . . . .
C11 C 1.0229(6) 0.5387(4) 1.1948(3) 0.0268(12) Uani 1 1 d . . . . .
H11A H 0.947154 0.522844 1.238041 0.032 Uiso 1 1 calc R . . . .
H11B H 1.104947 0.474203 1.204141 0.032 Uiso 1 1 calc R . . . .
C12 C 0.9376(5) 0.5729(3) 1.1086(3) 0.0217(11) Uani 1 1 d . . . . .
H12A H 0.885725 0.518226 1.106306 0.026 Uiso 1 1 calc R . . . .
H12B H 1.014569 0.582066 1.065440 0.026 Uiso 1 1 calc R . . . .
C13 C 0.8267(5) 0.7538(3) 0.9068(2) 0.0143(10) Uani 1 1 d . . . . .
H13 H 0.934649 0.710012 0.928256 0.017 Uiso 1 1 calc R . . . .
C14 C 0.8397(5) 0.8682(3) 0.8794(3) 0.0177(10) Uani 1 1 d . . . . .
H14A H 0.734413 0.915036 0.859717 0.021 Uiso 1 1 calc R . . . .
H14B H 0.878907 0.881009 0.927836 0.021 Uiso 1 1 calc R . . . .
C15 C 0.9504(5) 0.8924(3) 0.8100(3) 0.0203(11) Uani 1 1 d . . . . .
H15A H 0.949934 0.967313 0.790514 0.024 Uiso 1 1 calc R . . . .
H15B H 1.058527 0.852313 0.832128 0.024 Uiso 1 1 calc R . . . .
C16 C 0.9036(6) 0.8656(4) 0.7368(3) 0.0246(11) Uani 1 1 d . . . . .
H16A H 0.981141 0.879096 0.694248 0.030 Uiso 1 1 calc R . . . .
H16B H 0.799941 0.910688 0.710981 0.030 Uiso 1 1 calc R . . . .
C17 C 0.8953(6) 0.7522(3) 0.7644(3) 0.0218(11) Uani 1 1 d . . . . .
H17A H 1.001078 0.706941 0.785666 0.026 Uiso 1 1 calc R . . . .
H17B H 0.860478 0.737639 0.715948 0.026 Uiso 1 1 calc R . . . .
C18 C 0.7813(5) 0.7273(3) 0.8326(3) 0.0184(10) Uani 1 1 d . . . . .
H18A H 0.673645 0.767606 0.809712 0.022 Uiso 1 1 calc R . . . .
H18B H 0.781763 0.652379 0.851506 0.022 Uiso 1 1 calc R . . . .
U2 U 0.000000 0.500000 0.500000 0.01260(6) Uani 1 2 d S T P . .
Cl2 Cl 0.23683(14) 0.40909(9) 0.43200(7) 0.0274(3) Uani 1 1 d . . . . .
P2 P 0.19483(13) 0.72216(9) 0.47483(7) 0.0126(2) Uani 1 1 d . . . . .
O2 O 0.0952(4) 0.4264(2) 0.60014(18) 0.0227(7) Uani 1 1 d . . . . .
O4 O 0.1292(3) 0.6272(2) 0.48837(17) 0.0143(7) Uani 1 1 d . . . . .
C19 C 0.3001(5) 0.7449(3) 0.3807(2) 0.0143(10) Uani 1 1 d . . . . .
H19 H 0.223750 0.751503 0.335103 0.017 Uiso 1 1 calc R . . . .
C20 C 0.4360(5) 0.6532(3) 0.3865(3) 0.0204(11) Uani 1 1 d . . . . .
H20A H 0.396650 0.589014 0.400586 0.024 Uiso 1 1 calc R . . . .
H20B H 0.514793 0.642753 0.431415 0.024 Uiso 1 1 calc R . . . .
C21 C 0.5134(6) 0.6734(3) 0.3029(3) 0.0223(11) Uani 1 1 d . . . . .
H21A H 0.604409 0.614953 0.308483 0.027 Uiso 1 1 calc R . . . .
H21B H 0.437188 0.677257 0.259164 0.027 Uiso 1 1 calc R . . . .
C22 C 0.5678(5) 0.7743(4) 0.2772(3) 0.0239(11) Uani 1 1 d . . . . .
H22A H 0.613690 0.786859 0.222544 0.029 Uiso 1 1 calc R . . . .
H22B H 0.650376 0.768397 0.318709 0.029 Uiso 1 1 calc R . . . .
C23 C 0.4318(5) 0.8654(4) 0.2710(3) 0.0237(11) Uani 1 1 d . . . . .
H23A H 0.353108 0.874718 0.226354 0.028 Uiso 1 1 calc R . . . .
H23B H 0.470605 0.929842 0.255883 0.028 Uiso 1 1 calc R . . . .
C24 C 0.3545(5) 0.8475(3) 0.3532(3) 0.0198(10) Uani 1 1 d . . . . .
H24A H 0.263085 0.906148 0.346688 0.024 Uiso 1 1 calc R . . . .
H24B H 0.430101 0.845060 0.396753 0.024 Uiso 1 1 calc R . . . .
C25 C 0.3238(5) 0.6995(3) 0.5644(3) 0.0168(10) Uani 1 1 d . . . . .
H25 H 0.428657 0.661024 0.555151 0.020 Uiso 1 1 calc R . . . .
C26 C 0.2716(5) 0.6272(3) 0.6441(2) 0.0190(10) Uani 1 1 d . . . . .
H26A H 0.166840 0.661384 0.655670 0.023 Uiso 1 1 calc R . . . .
H26B H 0.262561 0.562409 0.636220 0.023 Uiso 1 1 calc R . . . .
C27 C 0.3878(6) 0.6004(4) 0.7181(3) 0.0286(12) Uani 1 1 d . . . . .
H27A H 0.489772 0.559831 0.709231 0.034 Uiso 1 1 calc R . . . .
H27B H 0.348387 0.556893 0.769441 0.034 Uiso 1 1 calc R . . . .
C28 C 0.4112(6) 0.6995(4) 0.7291(3) 0.0287(12) Uani 1 1 d . . . . .
H28A H 0.311006 0.737032 0.742596 0.034 Uiso 1 1 calc R . . . .
H28B H 0.489869 0.680449 0.776290 0.034 Uiso 1 1 calc R . . . .
C29 C 0.4660(5) 0.7700(4) 0.6508(3) 0.0221(11) Uani 1 1 d . . . . .
H29A H 0.570347 0.734610 0.639914 0.026 Uiso 1 1 calc R . . . .
H29B H 0.476704 0.834307 0.659060 0.026 Uiso 1 1 calc R . . . .
C30 C 0.3506(5) 0.7984(3) 0.5759(2) 0.0177(10) Uani 1 1 d . . . . .
H30A H 0.392223 0.841100 0.524997 0.021 Uiso 1 1 calc R . . . .
H30B H 0.249332 0.840401 0.584145 0.021 Uiso 1 1 calc R . . . .
C31 C 0.0329(5) 0.8346(3) 0.4576(2) 0.0131(9) Uani 1 1 d . . . . .
H31 H 0.077363 0.896846 0.448283 0.016 Uiso 1 1 calc R . . . .
C32 C -0.0624(5) 0.8190(3) 0.5352(2) 0.0151(10) Uani 1 1 d . . . . .
H32A H 0.005196 0.813967 0.582988 0.018 Uiso 1 1 calc R . . . .
H32B H -0.095945 0.752807 0.549407 0.018 Uiso 1 1 calc R . . . .
C33 C -0.2084(5) 0.9092(3) 0.5208(3) 0.0188(10) Uani 1 1 d . . . . .
H33A H -0.270387 0.894283 0.570458 0.023 Uiso 1 1 calc R . . . .
H33B H -0.175095 0.974337 0.512778 0.023 Uiso 1 1 calc R . . . .
C34 C -0.3094(5) 0.9229(4) 0.4446(3) 0.0213(11) Uani 1 1 d . . . . .
H34A H -0.401137 0.982043 0.435506 0.026 Uiso 1 1 calc R . . . .
H34B H -0.348750 0.859429 0.454486 0.026 Uiso 1 1 calc R . . . .
C35 C -0.2169(5) 0.9431(4) 0.3671(3) 0.0240(11) Uani 1 1 d . . . . .
H35A H -0.184184 1.009322 0.354793 0.029 Uiso 1 1 calc R . . . .
H35B H -0.284833 0.949925 0.318783 0.029 Uiso 1 1 calc R . . . .
C36 C -0.0720(5) 0.8547(3) 0.3795(3) 0.0200(10) Uani 1 1 d . . . . .
H36A H -0.010455 0.872198 0.329824 0.024 Uiso 1 1 calc R . . . .
H36B H -0.105612 0.790405 0.384713 0.024 Uiso 1 1 calc R . . . .

loop_
_atom_site_aniso_label
_atom_site_aniso_U_11
_atom_site_aniso_U_22
_atom_site_aniso_U_33
_atom_site_aniso_U_23
_atom_site_aniso_U_13
_atom_site_aniso_U_12
U1 0.01176(13) 0.01185(13) 0.01310(12) -0.00302(10) 0.00051(10) -0.00382(10)
Cl1 0.0163(6) 0.0206(6) 0.0307(7) -0.0036(5) -0.0035(5) -0.0008(5)
P1 0.0123(6) 0.0102(6) 0.0187(6) -0.0045(5) 0.0031(5) -0.0041(5)
O1 0.0224(18) 0.0214(18) 0.0180(16) -0.0062(14) 0.0047(14) -0.0068(15)
O3 0.0156(17) 0.0118(16) 0.0200(16) -0.0049(13) 0.0004(13) -0.0041(13)
C1 0.014(2) 0.013(2) 0.022(2) -0.008(2) 0.0029(19) -0.0064(19)
C2 0.017(3) 0.026(3) 0.020(2) -0.012(2) 0.008(2) -0.007(2)
C3 0.018(3) 0.031(3) 0.028(3) -0.016(2) 0.005(2) -0.006(2)
C4 0.018(3) 0.023(3) 0.031(3) -0.011(2) 0.004(2) -0.002(2)
C5 0.016(3) 0.018(3) 0.027(3) -0.003(2) 0.002(2) -0.004(2)
C6 0.011(2) 0.021(3) 0.017(2) -0.005(2) 0.0063(19) -0.007(2)
C7 0.014(2) 0.019(3) 0.016(2) -0.004(2) 0.0015(19) -0.004(2)
C8 0.026(3) 0.019(3) 0.021(3) -0.006(2) 0.004(2) -0.009(2)
C9 0.026(3) 0.022(3) 0.025(2) -0.011(2) 0.000(2) -0.009(2)
C10 0.020(3) 0.031(3) 0.025(3) -0.009(2) -0.002(2) -0.004(2)
C11 0.029(3) 0.023(3) 0.023(3) -0.005(2) -0.005(2) 0.002(2)
C12 0.024(3) 0.020(3) 0.021(3) -0.007(2) -0.004(2) -0.004(2)
C13 0.011(2) 0.013(2) 0.017(2) -0.0049(19) -0.0006(19) 0.0003(19)
C14 0.015(2) 0.016(2) 0.023(2) -0.006(2) 0.003(2) -0.008(2)
C15 0.021(3) 0.019(3) 0.021(2) -0.004(2) 0.006(2) -0.008(2)
C16 0.030(3) 0.025(3) 0.018(2) -0.004(2) 0.008(2) -0.011(2)
C17 0.029(3) 0.023(3) 0.016(2) -0.011(2) 0.005(2) -0.007(2)
C18 0.018(3) 0.016(3) 0.022(2) -0.007(2) 0.002(2) -0.006(2)
U2 0.01211(13) 0.01175(13) 0.01413(12) -0.00391(10) 0.00029(10) -0.00432(10)
Cl2 0.0218(7) 0.0279(7) 0.0391(7) -0.0190(6) 0.0112(6) -0.0078(5)
P2 0.0119(6) 0.0115(6) 0.0155(6) -0.0053(5) 0.0016(5) -0.0043(5)
O2 0.0252(19) 0.0201(18) 0.0214(17) -0.0031(14) -0.0026(15) -0.0097(15)
O4 0.0135(16) 0.0136(16) 0.0188(16) -0.0082(13) 0.0032(13) -0.0054(13)
C19 0.012(2) 0.017(2) 0.013(2) -0.0034(19) 0.0006(18) -0.0046(19)
C20 0.022(3) 0.019(3) 0.017(2) -0.004(2) 0.003(2) -0.002(2)
C21 0.022(3) 0.021(3) 0.024(3) -0.012(2) 0.007(2) 0.001(2)
C22 0.023(3) 0.036(3) 0.017(2) -0.014(2) 0.004(2) -0.009(2)
C23 0.025(3) 0.022(3) 0.023(3) -0.004(2) 0.005(2) -0.009(2)
C24 0.021(3) 0.017(3) 0.021(2) -0.005(2) 0.007(2) -0.007(2)
C25 0.013(2) 0.019(3) 0.020(2) -0.010(2) 0.0018(19) -0.002(2)
C26 0.024(3) 0.014(2) 0.020(2) -0.004(2) -0.003(2) -0.008(2)
C27 0.039(3) 0.024(3) 0.015(2) 0.005(2) -0.009(2) -0.011(2)
C28 0.039(3) 0.029(3) 0.018(3) -0.005(2) -0.006(2) -0.013(3)
C29 0.022(3) 0.022(3) 0.026(3) -0.010(2) -0.002(2) -0.009(2)
C30 0.020(3) 0.021(3) 0.015(2) -0.007(2) 0.003(2) -0.009(2)
C31 0.012(2) 0.011(2) 0.020(2) -0.0072(19) 0.0051(19) -0.0058(18)
C32 0.011(2) 0.017(2) 0.017(2) -0.008(2) -0.0005(19) -0.0014(19)
C33 0.017(3) 0.019(3) 0.024(3) -0.012(2) 0.005(2) -0.006(2)
C34 0.013(2) 0.022(3) 0.027(3) -0.009(2) 0.002(2) 0.000(2)
C35 0.019(3) 0.024(3) 0.026(3) -0.008(2) -0.004(2) -0.003(2)
C36 0.019(3) 0.017(3) 0.022(3) -0.004(2) 0.000(2) -0.003(2)

loop_
_atom_type_symbol
_atom_type_description
_atom_type_scat_dispersion_real
_atom_type_scat_dispersion_imag
_atom_type_scat_source
C C 0.0033 0.0016 'International Tables Vol C Tables 4.2.6.8 and 6.1.1.4'
H H 0.0000 0.0000 'International Tables Vol C Tables 4.2.6.8 and 6.1.1.4'
Cl Cl 0.1484 0.1585 'International Tables Vol C Tables 4.2.6.8 and 6.1.1.4'
O O 0.0106 0.0060 'International Tables Vol C Tables 4.2.6.8 and 6.1.1.4'
P P 0.1023 0.0942 'International Tables Vol C Tables 4.2.6.8 and 6.1.1.4'
U U -9.6767 9.6646 'International Tables Vol C Tables 4.2.6.8 and 6.1.1.4'

loop_
_geom_angle_atom_site_label_1
_geom_angle_atom_site_label_2
_geom_angle_atom_site_label_3
_geom_angle
_geom_angle_site_symmetry_1
_geom_angle_site_symmetry_3
_geom_angle_publ_flag
Cl1 U1 Cl1 180.0 2_667 . ?
O1 U1 Cl1 88.43(10) 2_667 2_667 ?
O1 U1 Cl1 88.43(10) . . ?
O1 U1 Cl1 91.57(10) 2_667 . ?
O1 U1 Cl1 91.57(10) . 2_667 ?
O1 U1 O1 180.0 2_667 . ?
O1 U1 O3 90.18(12) 2_667 . ?
O1 U1 O3 89.82(12) 2_667 2_667 ?
O1 U1 O3 89.82(12) . . ?
O1 U1 O3 90.18(12) . 2_667 ?
O3 U1 Cl1 89.68(8) 2_667 . ?
O3 U1 Cl1 89.68(8) . 2_667 ?
O3 U1 Cl1 90.32(8) . . ?
O3 U1 Cl1 90.32(8) 2_667 2_667 ?
O3 U1 O3 180.0 2_667 . ?
O3 P1 C1 109.11(19) . . ?
O3 P1 C7 109.45(18) . . ?
O3 P1 C13 110.24(18) . . ?
C7 P1 C1 108.83(19) . . ?
C7 P1 C13 109.2(2) . . ?
C13 P1 C1 109.96(19) . . ?
P1 O3 U1 167.99(18) . . ?
P1 C1 H1 107.9 . . ?
C2 C1 P1 111.6(3) . . ?
C2 C1 H1 107.9 . . ?
C2 C1 C6 109.8(4) . . ?
C6 C1 P1 111.7(3) . . ?
C6 C1 H1 107.9 . . ?
C1 C2 H2A 109.4 . . ?
C1 C2 H2B 109.4 . . ?
H2A C2 H2B 108.0 . . ?
C3 C2 C1 111.1(4) . . ?
C3 C2 H2A 109.4 . . ?
C3 C2 H2B 109.4 . . ?
C2 C3 H3A 109.3 . . ?
C2 C3 H3B 109.3 . . ?
H3A C3 H3B 107.9 . . ?
C4 C3 C2 111.7(4) . . ?
C4 C3 H3A 109.3 . . ?
C4 C3 H3B 109.3 . . ?
C3 C4 H4A 109.4 . . ?
C3 C4 H4B 109.4 . . ?
H4A C4 H4B 108.0 . . ?
C5 C4 C3 111.4(4) . . ?
C5 C4 H4A 109.4 . . ?
C5 C4 H4B 109.4 . . ?
C4 C5 H5A 109.3 . . ?
C4 C5 H5B 109.3 . . ?
C4 C5 C6 111.5(4) . . ?
H5A C5 H5B 108.0 . . ?
C6 C5 H5A 109.3 . . ?
C6 C5 H5B 109.3 . . ?
C1 C6 H6A 109.6 . . ?
C1 C6 H6B 109.6 . . ?
C5 C6 C1 110.1(3) . . ?
C5 C6 H6A 109.6 . . ?
C5 C6 H6B 109.6 . . ?
H6A C6 H6B 108.1 . . ?
P1 C7 H7 106.4 . . ?
C8 C7 P1 114.8(3) . . ?
C8 C7 H7 106.4 . . ?
C8 C7 C12 110.2(4) . . ?
C12 C7 P1 112.2(3) . . ?
C12 C7 H7 106.4 . . ?
C7 C8 H8A 109.2 . . ?
C7 C8 H8B 109.2 . . ?
H8A C8 H8B 107.9 . . ?
C9 C8 C7 112.0(4) . . ?
C9 C8 H8A 109.2 . . ?
C9 C8 H8B 109.2 . . ?
C8 C9 H9A 109.3 . . ?
C8 C9 H9B 109.3 . . ?
H9A C9 H9B 108.0 . . ?
C10 C9 C8 111.4(4) . . ?
C10 C9 H9A 109.3 . . ?
C10 C9 H9B 109.3 . . ?
C9 C10 H10A 109.6 . . ?
C9 C10 H10B 109.6 . . ?
H10A C10 H10B 108.1 . . ?
C11 C10 C9 110.5(4) . . ?
C11 C10 H10A 109.6 . . ?
C11 C10 H10B 109.6 . . ?
C10 C11 H11A 109.1 . . ?
C10 C11 H11B 109.1 . . ?
C10 C11 C12 112.3(4) . . ?
H11A C11 H11B 107.9 . . ?
C12 C11 H11A 109.1 . . ?
C12 C11 H11B 109.1 . . ?
C7 C12 H12A 109.6 . . ?
C7 C12 H12B 109.6 . . ?
C11 C12 C7 110.5(4) . . ?
C11 C12 H12A 109.6 . . ?
C11 C12 H12B 109.6 . . ?
H12A C12 H12B 108.1 . . ?
P1 C13 H13 106.2 . . ?
C14 C13 P1 114.6(3) . . ?
C14 C13 H13 106.2 . . ?
C18 C13 P1 111.4(3) . . ?
C18 C13 H13 106.2 . . ?
C18 C13 C14 111.5(3) . . ?
C13 C14 H14A 109.5 . . ?
C13 C14 H14B 109.5 . . ?
H14A C14 H14B 108.1 . . ?
C15 C14 C13 110.9(3) . . ?
C15 C14 H14A 109.5 . . ?
C15 C14 H14B 109.5 . . ?
C14 C15 H15A 109.3 . . ?
C14 C15 H15B 109.3 . . ?
H15A C15 H15B 107.9 . . ?
C16 C15 C14 111.8(4) . . ?
C16 C15 H15A 109.3 . . ?
C16 C15 H15B 109.3 . . ?
C15 C16 H16A 109.4 . . ?
C15 C16 H16B 109.4 . . ?
C15 C16 C17 111.2(4) . . ?
H16A C16 H16B 108.0 . . ?
C17 C16 H16A 109.4 . . ?
C17 C16 H16B 109.4 . . ?
C16 C17 H17A 109.5 . . ?
C16 C17 H17B 109.5 . . ?
C16 C17 C18 110.9(4) . . ?
H17A C17 H17B 108.0 . . ?
C18 C17 H17A 109.5 . . ?
C18 C17 H17B 109.5 . . ?
C13 C18 C17 111.0(4) . . ?
C13 C18 H18A 109.4 . . ?
C13 C18 H18B 109.4 . . ?
C17 C18 H18A 109.4 . . ?
C17 C18 H18B 109.4 . . ?
H18A C18 H18B 108.0 . . ?
Cl2 U2 Cl2 180.0 . 2_566 ?
O2 U2 Cl2 89.76(10) 2_566 2_566 ?
O2 U2 Cl2 89.76(10) . . ?
O2 U2 Cl2 90.24(10) . 2_566 ?
O2 U2 Cl2 90.24(10) 2_566 . ?
O2 U2 O2 180.0 . 2_566 ?
O2 U2 O4 89.78(12) 2_566 . ?
O2 U2 O4 89.78(12) . 2_566 ?
O2 U2 O4 90.22(12) 2_566 2_566 ?
O2 U2 O4 90.22(12) . . ?
O4 U2 Cl2 91.11(7) 2_566 . ?
O4 U2 Cl2 88.89(7) . . ?
O4 U2 Cl2 88.90(7) 2_566 2_566 ?
O4 U2 Cl2 91.11(7) . 2_566 ?
O4 U2 O4 180.0 . 2_566 ?
O4 P2 C19 108.01(18) . . ?
O4 P2 C25 109.49(18) . . ?
O4 P2 C31 108.94(19) . . ?
C25 P2 C19 111.1(2) . . ?
C25 P2 C31 111.46(19) . . ?
C31 P2 C19 107.81(19) . . ?
P2 O4 U2 172.31(19) . . ?
P2 C19 H19 106.4 . . ?
C20 C19 P2 112.6(3) . . ?
C20 C19 H19 106.4 . . ?
C20 C19 C24 111.2(4) . . ?
C24 C19 P2 113.3(3) . . ?
C24 C19 H19 106.4 . . ?
C19 C20 H20A 109.6 . . ?
C19 C20 H20B 109.6 . . ?
C19 C20 C21 110.4(4) . . ?
H20A C20 H20B 108.1 . . ?
C21 C20 H20A 109.6 . . ?
C21 C20 H20B 109.6 . . ?
C20 C21 H21A 109.4 . . ?
C20 C21 H21B 109.4 . . ?
H21A C21 H21B 108.0 . . ?
C22 C21 C20 111.0(4) . . ?
C22 C21 H21A 109.4 . . ?
C22 C21 H21B 109.4 . . ?
C21 C22 H22A 109.5 . . ?
C21 C22 H22B 109.5 . . ?
C21 C22 C23 110.9(4) . . ?
H22A C22 H22B 108.1 . . ?
C23 C22 H22A 109.5 . . ?
C23 C22 H22B 109.5 . . ?
C22 C23 H23A 109.4 . . ?
C22 C23 H23B 109.4 . . ?
C22 C23 C24 111.1(4) . . ?
H23A C23 H23B 108.0 . . ?
C24 C23 H23A 109.4 . . ?
C24 C23 H23B 109.4 . . ?
C19 C24 H24A 109.5 . . ?
C19 C24 H24B 109.5 . . ?
C23 C24 C19 110.6(4) . . ?
C23 C24 H24A 109.5 . . ?
C23 C24 H24B 109.5 . . ?
H24A C24 H24B 108.1 . . ?
P2 C25 H25 106.2 . . ?
C26 C25 P2 111.1(3) . . ?
C26 C25 H25 106.2 . . ?
C26 C25 C30 111.2(3) . . ?
C30 C25 P2 115.3(3) . . ?
C30 C25 H25 106.2 . . ?
C25 C26 H26A 109.4 . . ?
C25 C26 H26B 109.4 . . ?
H26A C26 H26B 108.0 . . ?
C27 C26 C25 111.1(4) . . ?
C27 C26 H26A 109.4 . . ?
C27 C26 H26B 109.4 . . ?
C26 C27 H27A 109.5 . . ?
C26 C27 H27B 109.5 . . ?
C26 C27 C28 110.7(4) . . ?
H27A C27 H27B 108.1 . . ?
C28 C27 H27A 109.5 . . ?
C28 C27 H27B 109.5 . . ?
C27 C28 H28A 109.4 . . ?
C27 C28 H28B 109.4 . . ?
H28A C28 H28B 108.0 . . ?
C29 C28 C27 111.2(4) . . ?
C29 C28 H28A 109.4 . . ?
C29 C28 H28B 109.4 . . ?
C28 C29 H29A 109.4 . . ?
C28 C29 H29B 109.4 . . ?
C28 C29 C30 111.1(4) . . ?
H29A C29 H29B 108.0 . . ?
C30 C29 H29A 109.4 . . ?
C30 C29 H29B 109.4 . . ?
C25 C30 H30A 109.5 . . ?
C25 C30 H30B 109.5 . . ?
C29 C30 C25 110.7(4) . . ?
C29 C30 H30A 109.5 . . ?
C29 C30 H30B 109.5 . . ?
H30A C30 H30B 108.1 . . ?
P2 C31 H31 108.3 . . ?
C32 C31 P2 110.1(3) . . ?
C32 C31 H31 108.3 . . ?
C36 C31 P2 110.6(3) . . ?
C36 C31 H31 108.3 . . ?
C36 C31 C32 111.1(4) . . ?
C31 C32 H32A 109.2 . . ?
C31 C32 H32B 109.2 . . ?
C31 C32 C33 111.8(3) . . ?
H32A C32 H32B 107.9 . . ?
C33 C32 H32A 109.2 . . ?
C33 C32 H32B 109.2 . . ?
C32 C33 H33A 109.6 . . ?
C32 C33 H33B 109.6 . . ?
H33A C33 H33B 108.1 . . ?
C34 C33 C32 110.4(3) . . ?
C34 C33 H33A 109.6 . . ?
C34 C33 H33B 109.6 . . ?
C33 C34 H34A 109.4 . . ?
C33 C34 H34B 109.4 . . ?
C33 C34 C35 111.3(4) . . ?
H34A C34 H34B 108.0 . . ?
C35 C34 H34A 109.4 . . ?
C35 C34 H34B 109.4 . . ?
C34 C35 H35A 109.4 . . ?
C34 C35 H35B 109.4 . . ?
C34 C35 C36 111.0(4) . . ?
H35A C35 H35B 108.0 . . ?
C36 C35 H35A 109.4 . . ?
C36 C35 H35B 109.4 . . ?
C31 C36 H36A 109.2 . . ?
C31 C36 H36B 109.2 . . ?
C35 C36 C31 112.1(4) . . ?
C35 C36 H36A 109.2 . . ?
C35 C36 H36B 109.2 . . ?
H36A C36 H36B 107.9 . . ?

loop_
_geom_bond_atom_site_label_1
_geom_bond_atom_site_label_2
_geom_bond_distance
_geom_bond_site_symmetry_2
_geom_bond_publ_flag
U1 Cl1 2.6597(11) . ?
U1 Cl1 2.6597(11) 2_667 ?
U1 O1 1.760(3) 2_667 ?
U1 O1 1.760(3) . ?
U1 O3 2.299(3) 2_667 ?
U1 O3 2.299(3) . ?
P1 O3 1.519(3) . ?
P1 C1 1.823(4) . ?
P1 C7 1.814(4) . ?
P1 C13 1.819(4) . ?
C1 H1 1.0000 . ?
C1 C2 1.536(6) . ?
C1 C6 1.540(6) . ?
C2 H2A 0.9900 . ?
C2 H2B 0.9900 . ?
C2 C3 1.532(6) . ?
C3 H3A 0.9900 . ?
C3 H3B 0.9900 . ?
C3 C4 1.517(6) . ?
C4 H4A 0.9900 . ?
C4 H4B 0.9900 . ?
C4 C5 1.515(6) . ?
C5 H5A 0.9900 . ?
C5 H5B 0.9900 . ?
C5 C6 1.527(6) . ?
C6 H6A 0.9900 . ?
C6 H6B 0.9900 . ?
C7 H7 1.0000 . ?
C7 C8 1.533(6) . ?
C7 C12 1.541(6) . ?
C8 H8A 0.9900 . ?
C8 H8B 0.9900 . ?
C8 C9 1.521(6) . ?
C9 H9A 0.9900 . ?
C9 H9B 0.9900 . ?
C9 C10 1.519(6) . ?
C10 H10A 0.9900 . ?
C10 H10B 0.9900 . ?
C10 C11 1.509(6) . ?
C11 H11A 0.9900 . ?
C11 H11B 0.9900 . ?
C11 C12 1.531(6) . ?
C12 H12A 0.9900 . ?
C12 H12B 0.9900 . ?
C13 H13 1.0000 . ?
C13 C14 1.547(5) . ?
C13 C18 1.526(5) . ?
C14 H14A 0.9900 . ?
C14 H14B 0.9900 . ?
C14 C15 1.521(5) . ?
C15 H15A 0.9900 . ?
C15 H15B 0.9900 . ?
C15 C16 1.518(6) . ?
C16 H16A 0.9900 . ?
C16 H16B 0.9900 . ?
C16 C17 1.520(6) . ?
C17 H17A 0.9900 . ?
C17 H17B 0.9900 . ?
C17 C18 1.528(6) . ?
C18 H18A 0.9900 . ?
C18 H18B 0.9900 . ?
U2 Cl2 2.6698(11) 2_566 ?
U2 Cl2 2.6697(11) . ?
U2 O2 1.767(3) . ?
U2 O2 1.767(3) 2_566 ?
U2 O4 2.279(3) 2_566 ?
U2 O4 2.279(3) . ?
P2 O4 1.517(3) . ?
P2 C19 1.816(4) . ?
P2 C25 1.809(4) . ?
P2 C31 1.816(4) . ?
C19 H19 1.0000 . ?
C19 C20 1.526(6) . ?
C19 C24 1.540(6) . ?
C20 H20A 0.9900 . ?
C20 H20B 0.9900 . ?
C20 C21 1.541(5) . ?
C21 H21A 0.9900 . ?
C21 H21B 0.9900 . ?
C21 C22 1.518(6) . ?
C22 H22A 0.9900 . ?
C22 H22B 0.9900 . ?
C22 C23 1.520(6) . ?
C23 H23A 0.9900 . ?
C23 H23B 0.9900 . ?
C23 C24 1.523(5) . ?
C24 H24A 0.9900 . ?
C24 H24B 0.9900 . ?
C25 H25 1.0000 . ?
C25 C26 1.529(6) . ?
C25 C30 1.545(6) . ?
C26 H26A 0.9900 . ?
C26 H26B 0.9900 . ?
C26 C27 1.521(6) . ?
C27 H27A 0.9900 . ?
C27 H27B 0.9900 . ?
C27 C28 1.532(6) . ?
C28 H28A 0.9900 . ?
C28 H28B 0.9900 . ?
C28 C29 1.512(6) . ?
C29 H29A 0.9900 . ?
C29 H29B 0.9900 . ?
C29 C30 1.524(6) . ?
C30 H30A 0.9900 . ?
C30 H30B 0.9900 . ?
C31 H31 1.0000 . ?
C31 C32 1.539(5) . ?
C31 C36 1.538(6) . ?
C32 H32A 0.9900 . ?
C32 H32B 0.9900 . ?
C32 C33 1.542(6) . ?
C33 H33A 0.9900 . ?
C33 H33B 0.9900 . ?
C33 C34 1.516(6) . ?
C34 H34A 0.9900 . ?
C34 H34B 0.9900 . ?
C34 C35 1.524(6) . ?
C35 H35A 0.9900 . ?
C35 H35B 0.9900 . ?
C35 C36 1.526(6) . ?
C36 H36A 0.9900 . ?
C36 H36B 0.9900 . ?
